data_1527597
loop_
_publ_author_name
'Johnson, V.'
'Jeitschko, W.'

_publ_section_title
;
 Ternary Equiatomic Transition Metal Silicides and Germanides
;
_journal_name_full 'Journal of Solid State Chemistry'
_journal_page_first 123
_journal_page_last 130
_journal_volume 4
_journal_year 1972
_chemical_formula_sum 'Ru Si Zr'
_chemical_name_systematic 'Zr Ru Si'
_space_group_IT_number 189
_symmetry_space_group_name_Hall 'P -6 -2'
_symmetry_space_group_name_H-M 'P -6 2 m'
_cell_angle_alpha 90
_cell_angle_beta 90
_cell_angle_gamma 120
_cell_formula_units_Z 3
_cell_length_a 6.6838
_cell_length_b 6.6838
_cell_length_c 3.6717
_cell_volume 142.051
_citation_journal_id_ASTM JSSCBI
_cod_data_source_file Johnson_JSSCBI_1972_1980.cif
_cod_data_source_block Ru1Si1Zr1
_cod_original_cell_volume 142.0511
_cod_original_formula_sum 'Ru1 Si1 Zr1'
_cod_database_code 1527597

loop_
_symmetry_equiv_pos_as_xyz
x,y,z
-x+y,-x,-z
-y,x-y,z
x,y,-z
-x+y,-x,z
-y,x-y,-z
y,x,z
x-y,-y,-z
-x,-x+y,z
y,x,-z
x-y,-y,z
-x,-x+y,-z

loop_
_atom_site_label
_atom_site_type_symbol
_atom_site_fract_x
_atom_site_fract_y
_atom_site_fract_z
_atom_site_occupancy
_atom_site_U_iso_or_equiv
Ru1 Ru+2 0.248 0 0 1 0.0
Zr1 Zr+2 0.58 0 0.5 1 0.0
Si2 Si-4 0 0 0.5 1 0.0
Si1 Si-4 0.3333 0.6667 0 1 0.0
